data_7155631
loop_
_publ_author_name
'Del Grosso, Alessandro'
'Galanopoulos, Lavrentis-Dimitrios'
'Chiu, Cookson K. C.'
'Clarkson, Guy J.'
'O&#x2032; Connor, Peter B.'
'Wills, Martin'

_publ_section_title
;
 Strained alkynes derived from 2,2&#x2032;-dihydroxy-1,1&#x2032;-biaryls;
 synthesis and copper-free cycloaddition with azides
;
_journal_name_full 'Org. Biomol. Chem.'
_journal_paper_doi 10.1039/C7OB00991G
_journal_year 2017
_chemical_formula_moiety 'C17 H12 O4'
_chemical_formula_sum 'C17 H12 O4'
_chemical_formula_weight 280.27
_space_group_crystal_system monoclinic
_space_group_IT_number 15
_space_group_name_Hall '-C 2yc'
_space_group_name_H-M_alt 'C 1 2/c 1'
_symmetry_space_group_name_Hall '-C 2yc'
_symmetry_space_group_name_H-M 'C 1 2/c 1'
_atom_sites_solution_hydrogens mixed
_audit_creation_date 2016-01-28
_audit_creation_method
;
Olex2 1.2
(compiled 2015.09.30 svn.r3233 for OlexSys, GUI svn.r5103)
;
_audit_update_record
;
2016-11-04 deposited with the CCDC.
2017-05-08 downloaded from the CCDC.
;
_cell_angle_alpha 90
_cell_angle_beta 119.266(2)
_cell_angle_gamma 90
_cell_formula_units_Z 8
_cell_length_a 23.6448(5)
_cell_length_b 7.08950(10)
_cell_length_c 18.3229(4)
_cell_measurement_reflns_used 4773
_cell_measurement_temperature 150(2)
_cell_measurement_theta_max 77.6670
_cell_measurement_theta_min 4.2070
_cell_volume 2679.42(10)
_computing_cell_refinement 'CrysAlisPro 1.171.38.41 (Rigaku OD, 2015)'
_computing_data_collection 'CrysAlisPro 1.171.38.41 (Rigaku OD, 2015)'
_computing_data_reduction 'CrysAlisPro 1.171.38.41 (Rigaku OD, 2015)'
_computing_molecular_graphics 'Olex2 (Dolomanov et al., 2009)'
_computing_publication_material 'Olex2 (Dolomanov et al., 2009)'
_computing_structure_refinement 'ShelXL (Sheldrick, 2015)'
_computing_structure_solution 'ShelXT (Sheldrick, 2015)'
_diffrn_ambient_environment N~2~
_diffrn_ambient_temperature 150(2)
_diffrn_detector 'CCD plate'
_diffrn_detector_area_resol_mean 5.1417
_diffrn_detector_type Ruby
_diffrn_measured_fraction_theta_full 0.995
_diffrn_measured_fraction_theta_max 0.982
_diffrn_measurement_details
;
List of Runs (angles in degrees, time in seconds):

  # Type    Start    End  Width  t~exp~   \w     \q     \k     \f   Frames
#--------------------------------------------------------------------------
  1  \w    -56.00  32.00   1.00    8.50    --  -41.46  38.00-150.00   88
  2  \w    -70.00  32.00   1.00    8.50    --  -41.46  57.00 -60.00  102
  3  \w   -113.00 -12.00   1.00    8.50    --  -41.46 -69.00  67.00  101
  4  \w     27.00  83.00   1.00    8.50    --   41.46  38.00 -30.00   56
  5  \w     91.00 176.00   1.00   34.00    --  114.00  45.00-120.00   85
  6  \w     90.00 160.00   1.00   34.00    --  114.00  30.00 -60.00   70
  7  \w     37.00 100.00   1.00   34.00    --  114.00 -95.00  90.00   63
  8  \w    146.00 174.00   1.00   34.00    --  114.00  61.00 -60.00   28
  9  \w     85.00 114.00   1.00   34.00    --  114.00  61.00 -60.00   29
 10  \w     86.00 161.00   1.00   34.00    --  114.00  61.00-180.00   75
 11  \w     86.00 167.00   1.00   34.00    --  114.00  61.00 150.00   81
 12  \w     43.00 138.00   1.00   34.00    --  114.00 -30.00-150.00   95
 13  \w     76.00 176.00   1.00   34.00    --  114.00  15.00 120.00  100
 14  \w     67.00  92.00   1.00   34.00    --  114.00  15.00  30.00   25
;
_diffrn_measurement_device 'four-circle diffractometer'
_diffrn_measurement_device_type 'Xcalibur, Ruby, Gemini'
_diffrn_measurement_method '\w scans'
_diffrn_orient_matrix_type 'CrysAlisPro convention (1999,Acta A55,543-557)'
_diffrn_orient_matrix_UB_11 0.0690161000
_diffrn_orient_matrix_UB_12 0.1177154000
_diffrn_orient_matrix_UB_13 -0.0040696000
_diffrn_orient_matrix_UB_21 0.0051349000
_diffrn_orient_matrix_UB_22 -0.1217192000
_diffrn_orient_matrix_UB_23 -0.0573319000
_diffrn_orient_matrix_UB_31 -0.0550996000
_diffrn_orient_matrix_UB_32 0.1360948000
_diffrn_orient_matrix_UB_33 -0.0477281000
_diffrn_radiation_monochromator graphite
_diffrn_radiation_probe x-ray
_diffrn_radiation_type CuK\a
_diffrn_radiation_wavelength 1.54178
_diffrn_reflns_av_R_equivalents 0.0245
_diffrn_reflns_av_unetI/netI 0.0274
_diffrn_reflns_Laue_measured_fraction_full 0.995
_diffrn_reflns_Laue_measured_fraction_max 0.982
_diffrn_reflns_limit_h_max 29
_diffrn_reflns_limit_h_min -29
_diffrn_reflns_limit_k_max 8
_diffrn_reflns_limit_k_min -8
_diffrn_reflns_limit_l_max 19
_diffrn_reflns_limit_l_min -23
_diffrn_reflns_number 7620
_diffrn_reflns_point_group_measured_fraction_full 0.995
_diffrn_reflns_point_group_measured_fraction_max 0.982
_diffrn_reflns_theta_full 67.679
_diffrn_reflns_theta_max 77.865
_diffrn_reflns_theta_min 4.287
_diffrn_source 'fine-focus sealed X-ray tube'
_diffrn_source_type 'Enhance (Cu) X-ray Source'
_exptl_absorpt_coefficient_mu 0.822
_exptl_absorpt_correction_T_max 1.00000
_exptl_absorpt_correction_T_min 0.78235
_exptl_absorpt_correction_type multi-scan
_exptl_absorpt_process_details
;
CrysAlisPro 1.171.38.41 (Rigaku Oxford Diffraction, 2015)
Empirical absorption correction using spherical harmonics,
 implemented in SCALE3 ABSPACK scaling algorithm.
;
_exptl_crystal_colour colourless
_exptl_crystal_colour_primary colourless
_exptl_crystal_density_diffrn 1.390
_exptl_crystal_description block
_exptl_crystal_F_000 1168
_exptl_crystal_size_max 0.2
_exptl_crystal_size_mid 0.16
_exptl_crystal_size_min 0.08
_refine_diff_density_max 0.312
_refine_diff_density_min -0.193
_refine_diff_density_rms 0.044
_refine_ls_extinction_method none
_refine_ls_goodness_of_fit_ref 1.054
_refine_ls_hydrogen_treatment mixed
_refine_ls_matrix_type full
_refine_ls_number_parameters 193
_refine_ls_number_reflns 2804
_refine_ls_number_restraints 0
_refine_ls_restrained_S_all 1.054
_refine_ls_R_factor_all 0.0419
_refine_ls_R_factor_gt 0.0378
_refine_ls_shift/su_max 0.001
_refine_ls_shift/su_mean 0.000
_refine_ls_structure_factor_coef Fsqd
_refine_ls_weighting_details 'w=1/[\s^2^(Fo^2^)+(0.0634P)^2^+0.9878P] where P=(Fo^2^+2Fc^2^)/3'
_refine_ls_weighting_scheme calc
_refine_ls_wR_factor_gt 0.1028
_refine_ls_wR_factor_ref 0.1072
_reflns_Friedel_coverage 0.000
_reflns_number_gt 2538
_reflns_number_total 2804
_reflns_threshold_expression 'I > 2\s(I)'
_cod_data_source_file c7ob00991g2.cif
_cod_data_source_block adg9
_cod_database_code 7155631
_shelx_space_group_comment
;
The symmetry employed for this shelxl refinement is uniquely defined
by the following loop, which should always be used as a source of
symmetry information in preference to the above space-group names.
They are only intended as comments.
;
_reflns_odcompleteness_completeness 98.82
_reflns_odcompleteness_iscentric 1
_reflns_odcompleteness_theta 74.33
_olex2_refinement_description
;
1. Fixed Uiso
 At 1.2 times of:
  All C(H) groups, All C(H,H) groups
 At 1.5 times of:
  All O(H) groups
2.a Secondary CH2 refined with riding coordinates:
 C8(H8A,H8B), C11(H11A,H11B)
2.b Aromatic/amide H refined with riding coordinates:
 C4(H4), C5(H5), C14(H14), C15(H15), C16(H16), C17(H17), C20(H20)
;
_shelx_shelxl_version_number 2014/7
_olex2_submission_special_instructions 'No special instructions were received'
_oxdiff_exptl_absorpt_empirical_details
;
Empirical correction (ABSPACK) includes:
- Absorption correction using spherical harmonics
- Frame scaling
;
_oxdiff_exptl_absorpt_empirical_full_max 1.261
_oxdiff_exptl_absorpt_empirical_full_min 0.851

loop_
_space_group_symop_operation_xyz
'x, y, z'
'-x, y, -z+1/2'
'x+1/2, y+1/2, z'
'-x+1/2, y+1/2, -z+1/2'
'-x, -y, -z'
'x, -y, z-1/2'
'-x+1/2, -y+1/2, -z'
'x+1/2, -y+1/2, z-1/2'

loop_
_atom_site_label
_atom_site_type_symbol
_atom_site_fract_x
_atom_site_fract_y
_atom_site_fract_z
_atom_site_U_iso_or_equiv
_atom_site_adp_type
_atom_site_occupancy
_atom_site_site_symmetry_order
_atom_site_calc_flag
_atom_site_refinement_flags_posn
O1 O 0.54241(5) -0.01387(12) 0.43938(6) 0.0347(2) Uani 1 1 d .
H1 H 0.5161(9) -0.076(3) 0.4531(12) 0.052 Uiso 1 1 d R
C2 C 0.55588(6) 0.15148(16) 0.47638(7) 0.0266(2) Uani 1 1 d .
O2 O 0.53513(5) 0.20447(13) 0.52260(6) 0.0348(2) Uani 1 1 d .
C3 C 0.59850(5) 0.27193(16) 0.45794(7) 0.0244(2) Uani 1 1 d .
C4 C 0.62492(5) 0.43484(17) 0.50541(7) 0.0276(2) Uani 1 1 d .
H4 H 0.6167 0.4651 0.5498 0.033 Uiso 1 1 calc R
C5 C 0.66325(5) 0.55202(17) 0.48727(7) 0.0284(3) Uani 1 1 d .
H5 H 0.6812 0.6636 0.5190 0.034 Uiso 1 1 calc R
C6 C 0.67550(5) 0.50598(15) 0.42241(7) 0.0245(2) Uani 1 1 d .
O7 O 0.71426(4) 0.62396(11) 0.40540(5) 0.0279(2) Uani 1 1 d .
C8 C 0.68099(6) 0.79474(16) 0.36206(8) 0.0321(3) Uani 1 1 d .
H8A H 0.7096 0.8712 0.3484 0.039 Uiso 1 1 calc R
H8B H 0.6697 0.8710 0.3984 0.039 Uiso 1 1 calc R
C9 C 0.62207(6) 0.74337(17) 0.28516(8) 0.0319(3) Uani 1 1 d .
C10 C 0.57769(6) 0.66144(18) 0.23034(8) 0.0322(3) Uani 1 1 d .
C11 C 0.53094(6) 0.52728(19) 0.17027(8) 0.0333(3) Uani 1 1 d .
H11A H 0.4870 0.5564 0.1610 0.040 Uiso 1 1 calc R
H11B H 0.5303 0.5386 0.1160 0.040 Uiso 1 1 calc R
O12 O 0.54857(4) 0.33710(12) 0.20178(5) 0.0295(2) Uani 1 1 d .
C13 C 0.61090(6) 0.28556(16) 0.22086(7) 0.0266(2) Uani 1 1 d .
C14 C 0.62251(7) 0.22153(18) 0.15770(8) 0.0334(3) Uani 1 1 d .
H14 H 0.5881 0.2172 0.1016 0.040 Uiso 1 1 calc R
C15 C 0.68416(7) 0.16393(18) 0.17624(9) 0.0367(3) Uani 1 1 d .
H15 H 0.6916 0.1169 0.1332 0.044 Uiso 1 1 calc R
C16 C 0.73486(7) 0.17506(17) 0.25773(9) 0.0342(3) Uani 1 1 d .
H16 H 0.7773 0.1383 0.2704 0.041 Uiso 1 1 calc R
C17 C 0.72334(6) 0.23996(16) 0.32055(8) 0.0288(3) Uani 1 1 d .
H17 H 0.7584 0.2489 0.3761 0.035 Uiso 1 1 calc R
C18 C 0.66111(5) 0.29256(15) 0.30373(7) 0.0239(2) Uani 1 1 d .
C19 C 0.64885(5) 0.34459(15) 0.37346(7) 0.0231(2) Uani 1 1 d .
C20 C 0.60983(5) 0.22891(15) 0.39209(7) 0.0236(2) Uani 1 1 d .
H20 H 0.5907 0.1193 0.3594 0.028 Uiso 1 1 calc R

loop_
_atom_site_aniso_label
_atom_site_aniso_U_11
_atom_site_aniso_U_22
_atom_site_aniso_U_33
_atom_site_aniso_U_23
_atom_site_aniso_U_13
_atom_site_aniso_U_12
O1 0.0455(5) 0.0281(4) 0.0453(5) -0.0038(4) 0.0337(4) -0.0084(4)
C2 0.0275(6) 0.0281(5) 0.0264(5) 0.0025(4) 0.0149(4) -0.0011(4)
O2 0.0436(5) 0.0346(5) 0.0384(5) -0.0052(4) 0.0297(4) -0.0099(4)
C3 0.0218(5) 0.0266(5) 0.0249(5) 0.0042(4) 0.0114(4) 0.0004(4)
C4 0.0264(5) 0.0336(6) 0.0229(5) -0.0014(4) 0.0120(4) -0.0020(4)
C5 0.0253(5) 0.0299(6) 0.0268(5) -0.0035(4) 0.0103(4) -0.0046(4)
C6 0.0184(5) 0.0260(5) 0.0268(5) 0.0032(4) 0.0093(4) -0.0008(4)
O7 0.0231(4) 0.0255(4) 0.0350(4) 0.0019(3) 0.0143(3) -0.0040(3)
C8 0.0321(6) 0.0230(5) 0.0406(7) 0.0015(5) 0.0173(5) -0.0036(4)
C9 0.0319(6) 0.0252(5) 0.0394(7) 0.0061(5) 0.0179(5) 0.0015(4)
C10 0.0287(6) 0.0308(6) 0.0354(6) 0.0066(5) 0.0143(5) 0.0039(5)
C11 0.0275(6) 0.0379(7) 0.0309(6) 0.0030(5) 0.0115(5) 0.0020(5)
O12 0.0241(4) 0.0343(5) 0.0315(4) 0.0005(3) 0.0145(3) -0.0024(3)
C13 0.0270(6) 0.0251(5) 0.0320(6) 0.0003(4) 0.0177(5) -0.0026(4)
C14 0.0382(7) 0.0350(6) 0.0327(6) -0.0028(5) 0.0216(5) -0.0044(5)
C15 0.0495(8) 0.0316(6) 0.0463(7) -0.0004(5) 0.0368(7) 0.0005(5)
C16 0.0363(6) 0.0278(6) 0.0525(8) 0.0077(5) 0.0325(6) 0.0056(5)
C17 0.0278(6) 0.0249(5) 0.0381(6) 0.0069(4) 0.0193(5) 0.0019(4)
C18 0.0265(5) 0.0193(5) 0.0313(6) 0.0021(4) 0.0183(5) -0.0013(4)
C19 0.0207(5) 0.0232(5) 0.0254(5) 0.0039(4) 0.0114(4) 0.0022(4)
C20 0.0218(5) 0.0217(5) 0.0273(5) 0.0018(4) 0.0120(4) 0.0005(4)

loop_
_atom_type_symbol
_atom_type_description
_atom_type_scat_dispersion_real
_atom_type_scat_dispersion_imag
_atom_type_scat_source
C C 0.0181 0.0091 'International Tables Vol C Tables 4.2.6.8 and 6.1.1.4'
H H 0.0000 0.0000 'International Tables Vol C Tables 4.2.6.8 and 6.1.1.4'
O O 0.0492 0.0322 'International Tables Vol C Tables 4.2.6.8 and 6.1.1.4'

loop_
_geom_angle_atom_site_label_1
_geom_angle_atom_site_label_2
_geom_angle_atom_site_label_3
_geom_angle
C2 O1 H1 108.9(13)
O1 C2 C3 114.68(10)
O2 C2 O1 123.49(11)
O2 C2 C3 121.83(11)
C4 C3 C2 118.82(10)
C20 C3 C2 120.82(10)
C20 C3 C4 120.29(10)
C3 C4 H4 120.2
C5 C4 C3 119.52(11)
C5 C4 H4 120.2
C4 C5 H5 120.1
C4 C5 C6 119.87(11)
C6 C5 H5 120.1
C5 C6 C19 121.49(10)
O7 C6 C5 119.17(10)
O7 C6 C19 119.34(10)
C6 O7 C8 112.70(9)
O7 C8 H8A 109.9
O7 C8 H8B 109.9
O7 C8 C9 109.01(10)
H8A C8 H8B 108.3
C9 C8 H8A 109.9
C9 C8 H8B 109.9
C10 C9 C8 165.01(13)
C9 C10 C11 168.64(13)
C10 C11 H11A 109.7
C10 C11 H11B 109.7
H11A C11 H11B 108.2
O12 C11 C10 109.93(10)
O12 C11 H11A 109.7
O12 C11 H11B 109.7
C13 O12 C11 114.20(9)
O12 C13 C14 119.62(11)
O12 C13 C18 119.86(10)
C14 C13 C18 120.49(11)
C13 C14 H14 119.9
C15 C14 C13 120.27(12)
C15 C14 H14 119.9
C14 C15 H15 120.0
C16 C15 C14 119.93(12)
C16 C15 H15 120.0
C15 C16 H16 120.1
C17 C16 C15 119.74(12)
C17 C16 H16 120.1
C16 C17 H17 119.4
C16 C17 C18 121.25(12)
C18 C17 H17 119.4
C13 C18 C17 118.25(11)
C13 C18 C19 121.52(10)
C17 C18 C19 120.16(10)
C6 C19 C18 122.50(10)
C20 C19 C6 117.90(10)
C20 C19 C18 119.59(10)
C3 C20 C19 120.91(10)
C3 C20 H20 119.5
C19 C20 H20 119.5

loop_
_geom_bond_atom_site_label_1
_geom_bond_atom_site_label_2
_geom_bond_distance
O1 H1 0.89(2)
O1 C2 1.3130(15)
C2 O2 1.2270(15)
C2 C3 1.4805(15)
C3 C4 1.3962(16)
C3 C20 1.3915(16)
C4 H4 0.9500
C4 C5 1.3846(17)
C5 H5 0.9500
C5 C6 1.3925(17)
C6 O7 1.3843(13)
C6 C19 1.3993(16)
O7 C8 1.4508(15)
C8 H8A 0.9900
C8 H8B 0.9900
C8 C9 1.4627(18)
C9 C10 1.1904(19)
C10 C11 1.4658(18)
C11 H11A 0.9900
C11 H11B 0.9900
C11 O12 1.4457(15)
O12 C13 1.3869(14)
C13 C14 1.3898(17)
C13 C18 1.3981(17)
C14 H14 0.9500
C14 C15 1.387(2)
C15 H15 0.9500
C15 C16 1.387(2)
C16 H16 0.9500
C16 C17 1.3847(18)
C17 H17 0.9500
C17 C18 1.3985(16)
C18 C19 1.4882(16)
C19 C20 1.3960(15)
C20 H20 0.9500

loop_
_geom_hbond_atom_site_label_D
_geom_hbond_atom_site_label_H
_geom_hbond_atom_site_label_A
_geom_hbond_distance_DH
_geom_hbond_distance_HA
_geom_hbond_distance_DA
_geom_hbond_angle_DHA
_geom_hbond_site_symmetry_A
O1 H1 O2 0.89(2) 1.74(2) 2.6307(12) 178(2) 5_656

loop_
_geom_torsion_atom_site_label_1
_geom_torsion_atom_site_label_2
_geom_torsion_atom_site_label_3
_geom_torsion_atom_site_label_4
_geom_torsion
O1 C2 C3 C4 -168.67(10)
O1 C2 C3 C20 14.24(16)
C2 C3 C4 C5 -178.02(10)
C2 C3 C20 C19 178.58(10)
O2 C2 C3 C4 11.47(17)
O2 C2 C3 C20 -165.63(11)
C3 C4 C5 C6 -0.44(17)
C4 C3 C20 C19 1.52(17)
C4 C5 C6 O7 -179.58(10)
C4 C5 C6 C19 1.22(17)
C5 C6 O7 C8 -75.63(13)
C5 C6 C19 C18 179.89(10)
C5 C6 C19 C20 -0.62(16)
C6 O7 C8 C9 -56.37(13)
C6 C19 C20 C3 -0.75(16)
O7 C6 C19 C18 0.69(16)
O7 C6 C19 C20 -179.81(9)
O7 C8 C9 C10 9.1(6)
C8 C9 C10 C11 -17.5(12)
C9 C10 C11 O12 14.5(8)
C10 C11 O12 C13 -56.25(13)
C11 O12 C13 C14 -83.14(13)
C11 O12 C13 C18 98.92(12)
O12 C13 C14 C15 -177.98(11)
O12 C13 C18 C17 -179.86(10)
O12 C13 C18 C19 3.31(16)
C13 C14 C15 C16 -1.78(19)
C13 C18 C19 C6 -116.55(12)
C13 C18 C19 C20 63.96(14)
C14 C13 C18 C17 2.22(17)
C14 C13 C18 C19 -174.61(11)
C14 C15 C16 C17 1.38(19)
C15 C16 C17 C18 0.86(18)
C16 C17 C18 C13 -2.63(17)
C16 C17 C18 C19 174.24(10)
C17 C18 C19 C6 66.68(14)
C17 C18 C19 C20 -112.81(12)
C18 C13 C14 C15 -0.05(19)
C18 C19 C20 C3 178.76(10)
C19 C6 O7 C8 103.58(12)
C20 C3 C4 C5 -0.91(17)
